data_4110703
loop_
_publ_author_name
'Robert Butterick'
'Bhaskar M. Ramachandran'
'Patrick J. Carroll'
'Larry G. Sneddon'

_publ_section_title
;
 Chemistry of Mangana- and Rhenatricarbadecaboranyl Tricarbonyl Complexes:
 Evidence for an Associative Mechanism of Ligand Substitution Involving an
 \h6-\h4 Cage-Slippage Process Analagous to \h5-\h3-Cyclopentadienyl
 Ring-Slippage
;
_journal_name_full 'Journal of the American Chemical Society'
_journal_page_first 8626
_journal_page_last 8637
_journal_paper_doi 10.1021/ja062201u
_journal_volume 128
_journal_year 2006
_chemical_formula_sum 'C14 H23 B7 Mn O2 P'
_chemical_formula_weight 384.90
_space_group_IT_number 14
_symmetry_cell_setting monoclinic
_symmetry_Int_Tables_number 14
_symmetry_space_group_name_Hall '-P 2ybc'
_symmetry_space_group_name_H-M 'P 1 21/c 1'
_atom_sites_solution_hydrogens geom
_atom_sites_solution_primary direct
_audit_creation_method SHELXL-97
_cell_angle_alpha 90.00
_cell_angle_beta 112.496(2)
_cell_angle_gamma 90.00
_cell_formula_units_Z 4
_cell_length_a 14.7077(11)
_cell_length_b 10.1293(8)
_cell_length_c 14.4052(13)
_cell_measurement_temperature 143(1)
_cell_volume 1982.8(3)
_computing_data_collection 'CrystalClear (Rigaku, 1999)'
_computing_data_reduction 'CrystalClear (Rigaku, 1999)'
_computing_structure_refinement 'SHELXL-97 (Sheldrick, 1997)'
_computing_structure_solution 'SIR97 (Altomare, 1999)'
_diffrn_ambient_temperature 143(1)
_diffrn_measured_fraction_theta_full 0.985
_diffrn_measured_fraction_theta_max 0.985
_diffrn_measurement_device 'CCD Area Detector'
_diffrn_measurement_device_type 'Rigaku Mercury'
_diffrn_measurement_method 'phi and omega rotations'
_diffrn_radiation_monochromator graphite
_diffrn_radiation_source 'rotating anode'
_diffrn_radiation_type MoK\a
_diffrn_radiation_wavelength 0.71069
_diffrn_reflns_av_R_equivalents 0.0232
_diffrn_reflns_av_sigmaI/netI 0.0280
_diffrn_reflns_limit_h_max 17
_diffrn_reflns_limit_h_min -18
_diffrn_reflns_limit_k_max 13
_diffrn_reflns_limit_k_min -10
_diffrn_reflns_limit_l_max 17
_diffrn_reflns_limit_l_min -18
_diffrn_reflns_number 13789
_diffrn_reflns_theta_full 27.47
_diffrn_reflns_theta_max 27.47
_diffrn_reflns_theta_min 2.51
_exptl_absorpt_coefficient_mu 0.750
_exptl_absorpt_correction_T_max 1.0000
_exptl_absorpt_correction_T_min 0.8184
_exptl_absorpt_correction_type multi-scan
_exptl_crystal_density_diffrn 1.289
_exptl_crystal_F_000 792
_exptl_crystal_size_max 0.35
_exptl_crystal_size_mid 0.20
_exptl_crystal_size_min 0.07
_refine_diff_density_max 0.511
_refine_diff_density_min -0.380
_refine_diff_density_rms 0.056
_refine_ls_extinction_method none
_refine_ls_goodness_of_fit_ref 1.080
_refine_ls_hydrogen_treatment refall
_refine_ls_matrix_type full
_refine_ls_number_parameters 318
_refine_ls_number_reflns 4471
_refine_ls_number_restraints 0
_refine_ls_restrained_S_all 1.080
_refine_ls_R_factor_all 0.0437
_refine_ls_R_factor_gt 0.0360
_refine_ls_shift/su_max 0.001
_refine_ls_shift/su_mean 0.000
_refine_ls_structure_factor_coef Fsqd
_refine_ls_weighting_details 'calc w=1/[\s^2^(Fo^2^)+(0.0281P)^2^+1.2353P] where P=(Fo^2^+2Fc^2^)/3'
_refine_ls_weighting_scheme calc
_refine_ls_wR_factor_gt 0.0750
_refine_ls_wR_factor_ref 0.0789
_reflns_number_gt 3922
_reflns_number_total 4471
_reflns_threshold_expression >2sigma(I)
_cod_data_source_file ja062201usi20060330_051332.cif
_cod_data_source_block shelxl
_cod_original_sg_symbol_H-M 'P 21/c '
_cod_database_code 4110703

loop_
_symmetry_equiv_pos_as_xyz
'x, y, z'
'-x, y+1/2, -z+1/2'
'-x, -y, -z'
'x, -y-1/2, z-1/2'

loop_
_atom_site_label
_atom_site_type_symbol
_atom_site_fract_x
_atom_site_fract_y
_atom_site_fract_z
_atom_site_U_iso_or_equiv
_atom_site_adp_type
_atom_site_occupancy
_atom_site_symmetry_multiplicity
_atom_site_calc_flag
Mn1 Mn 0.764738(17) -0.17661(3) 0.025655(19) 0.01788(8) Uani 1 1 d
C2 C 0.77688(11) 0.02488(16) 0.00543(12) 0.0177(3) Uani 1 1 d
C3 C 0.88556(13) -0.21880(19) 0.14808(14) 0.0238(4) Uani 1 1 d
C4 C 0.88277(12) -0.00340(18) 0.02310(14) 0.0209(4) Uani 1 1 d
B5 B 0.76340(15) 0.0143(2) 0.10920(15) 0.0230(4) Uani 1 1 d
B6 B 0.82784(16) -0.1241(2) 0.19357(16) 0.0266(4) Uani 1 1 d
B7 B 0.94054(14) -0.1418(2) 0.08959(16) 0.0241(4) Uani 1 1 d
B8 B 0.85878(15) 0.1193(2) 0.09670(16) 0.0246(4) Uani 1 1 d
B9 B 0.95793(16) -0.1031(2) 0.22032(16) 0.0285(5) Uani 1 1 d
B10 B 0.96564(15) 0.0236(2) 0.14189(16) 0.0264(4) Uani 1 1 d
B11 B 0.88421(16) 0.0377(2) 0.20927(16) 0.0275(5) Uani 1 1 d
C12 C 0.71136(12) 0.09881(17) -0.08537(13) 0.0215(4) Uani 1 1 d
C13 C 0.74555(15) 0.15191(19) -0.15491(15) 0.0285(4) Uani 1 1 d
C14 C 0.68231(17) 0.2188(2) -0.23896(16) 0.0355(5) Uani 1 1 d
C15 C 0.58495(16) 0.2351(2) -0.25403(16) 0.0377(5) Uani 1 1 d
C16 C 0.55029(16) 0.1841(2) -0.18517(17) 0.0388(5) Uani 1 1 d
C17 C 0.61263(14) 0.1163(2) -0.10153(15) 0.0305(4) Uani 1 1 d
P18 P 0.76694(3) -0.40022(5) 0.00642(4) 0.02472(12) Uani 1 1 d
C19 C 0.87574(17) -0.4691(2) -0.00600(19) 0.0350(5) Uani 1 1 d
C20 C 0.75344(19) -0.4915(2) 0.10899(19) 0.0368(5) Uani 1 1 d
C21 C 0.6684(2) -0.4695(2) -0.1015(2) 0.0433(6) Uani 1 1 d
C22 C 0.64599(14) -0.19789(19) 0.02724(14) 0.0265(4) Uani 1 1 d
C24 C 0.71265(13) -0.17625(17) -0.11153(14) 0.0233(4) Uani 1 1 d
O23 O 0.56890(10) -0.21136(17) 0.02894(13) 0.0455(4) Uani 1 1 d
O25 O 0.67923(11) -0.17447(14) -0.19730(10) 0.0358(3) Uani 1 1 d
H3 H 0.9036(14) -0.302(2) 0.1735(16) 0.027(5) Uiso 1 1 d
H4 H 0.9028(13) 0.0177(18) -0.0285(14) 0.019(5) Uiso 1 1 d
H5 H 0.6988(14) 0.054(2) 0.1174(15) 0.029(5) Uiso 1 1 d
H6 H 0.7988(15) -0.156(2) 0.2484(16) 0.032(6) Uiso 1 1 d
H7 H 0.9939(13) -0.1854(17) 0.0639(14) 0.018(5) Uiso 1 1 d
H8 H 0.8592(14) 0.220(2) 0.0790(15) 0.027(5) Uiso 1 1 d
H9 H 1.0158(15) -0.131(2) 0.2876(16) 0.032(5) Uiso 1 1 d
H10 H 1.0324(15) 0.071(2) 0.1517(16) 0.036(6) Uiso 1 1 d
H11 H 0.8932(14) 0.098(2) 0.2733(16) 0.033(6) Uiso 1 1 d
H13 H 0.8097(16) 0.146(2) -0.1470(16) 0.034(6) Uiso 1 1 d
H14 H 0.7072(17) 0.255(2) -0.2817(18) 0.041(6) Uiso 1 1 d
H15 H 0.5413(18) 0.282(2) -0.313(2) 0.052(7) Uiso 1 1 d
H16 H 0.4874(19) 0.197(2) -0.1930(19) 0.049(7) Uiso 1 1 d
H17 H 0.5870(16) 0.082(2) -0.0541(17) 0.040(6) Uiso 1 1 d
H19A H 0.8692(16) -0.561(3) -0.0130(17) 0.044(7) Uiso 1 1 d
H19B H 0.9357(19) -0.449(3) 0.053(2) 0.057(8) Uiso 1 1 d
H19C H 0.8839(17) -0.433(3) -0.062(2) 0.050(7) Uiso 1 1 d
H20A H 0.6929(19) -0.471(3) 0.1123(19) 0.053(7) Uiso 1 1 d
H20B H 0.806(2) -0.472(3) 0.173(2) 0.067(9) Uiso 1 1 d
H20C H 0.7532(18) -0.581(3) 0.0964(19) 0.055(8) Uiso 1 1 d
H21A H 0.6733(18) -0.560(3) -0.096(2) 0.058(8) Uiso 1 1 d
H21B H 0.6746(18) -0.440(3) -0.164(2) 0.058(8) Uiso 1 1 d
H21C H 0.6072(19) -0.441(3) -0.1016(19) 0.054(8) Uiso 1 1 d

loop_
_atom_site_aniso_label
_atom_site_aniso_U_11
_atom_site_aniso_U_22
_atom_site_aniso_U_33
_atom_site_aniso_U_23
_atom_site_aniso_U_13
_atom_site_aniso_U_12
Mn1 0.01714(14) 0.01796(14) 0.01813(14) -0.00043(10) 0.00629(10) 0.00026(10)
C2 0.0164(8) 0.0167(8) 0.0183(8) -0.0015(7) 0.0047(6) -0.0003(6)
C3 0.0226(9) 0.0223(10) 0.0220(9) 0.0022(7) 0.0036(7) 0.0020(7)
C4 0.0196(8) 0.0214(9) 0.0217(9) 0.0007(7) 0.0078(7) 0.0006(7)
B5 0.0245(10) 0.0232(11) 0.0208(10) -0.0035(8) 0.0080(8) -0.0005(8)
B6 0.0313(11) 0.0293(12) 0.0195(10) 0.0009(9) 0.0101(9) -0.0004(9)
B7 0.0191(9) 0.0256(11) 0.0243(10) 0.0016(8) 0.0045(8) 0.0034(8)
B8 0.0247(10) 0.0216(11) 0.0238(11) -0.0041(8) 0.0051(8) -0.0018(8)
B9 0.0268(11) 0.0299(12) 0.0217(11) 0.0016(9) 0.0015(9) 0.0001(9)
B10 0.0209(10) 0.0279(12) 0.0254(11) -0.0026(9) 0.0034(8) -0.0037(8)
B11 0.0282(11) 0.0298(12) 0.0201(10) -0.0064(9) 0.0045(8) -0.0028(9)
C12 0.0235(9) 0.0170(9) 0.0210(9) -0.0029(7) 0.0052(7) 0.0015(7)
C13 0.0299(10) 0.0257(10) 0.0299(10) 0.0032(8) 0.0113(8) 0.0028(8)
C14 0.0488(13) 0.0289(11) 0.0269(11) 0.0070(9) 0.0124(10) 0.0037(9)
C15 0.0416(12) 0.0302(11) 0.0274(11) 0.0039(9) -0.0024(9) 0.0089(9)
C16 0.0257(11) 0.0443(13) 0.0368(12) 0.0031(10) 0.0011(9) 0.0101(9)
C17 0.0260(10) 0.0326(11) 0.0301(11) 0.0037(9) 0.0077(8) 0.0054(8)
P18 0.0271(2) 0.0187(2) 0.0270(3) -0.00077(19) 0.0088(2) 0.00108(18)
C19 0.0441(13) 0.0282(12) 0.0395(13) 0.0041(10) 0.0234(11) 0.0117(9)
C20 0.0447(13) 0.0259(12) 0.0453(14) 0.0077(10) 0.0234(11) -0.0012(10)
C21 0.0504(15) 0.0247(12) 0.0429(14) -0.0079(10) 0.0045(11) -0.0071(10)
C22 0.0266(10) 0.0280(10) 0.0265(10) -0.0030(8) 0.0120(8) -0.0007(7)
C24 0.0217(9) 0.0175(9) 0.0285(10) -0.0015(7) 0.0070(7) -0.0023(7)
O23 0.0283(8) 0.0587(11) 0.0574(11) -0.0063(8) 0.0253(7) -0.0065(7)
O25 0.0475(9) 0.0326(8) 0.0209(7) -0.0029(6) 0.0060(6) -0.0017(6)

loop_
_atom_type_symbol
_atom_type_description
_atom_type_scat_dispersion_real
_atom_type_scat_dispersion_imag
_atom_type_scat_source
C C 0.0033 0.0016 'International Tables Vol C Tables 4.2.6.8 and 6.1.1.4'
H H 0.0000 0.0000 'International Tables Vol C Tables 4.2.6.8 and 6.1.1.4'
B B 0.0013 0.0007 'International Tables Vol C Tables 4.2.6.8 and 6.1.1.4'
O O 0.0106 0.0060 'International Tables Vol C Tables 4.2.6.8 and 6.1.1.4'
P P 0.1023 0.0942 'International Tables Vol C Tables 4.2.6.8 and 6.1.1.4'
Mn Mn 0.3368 0.7283 'International Tables Vol C Tables 4.2.6.8 and 6.1.1.4'

loop_
_geom_angle_atom_site_label_1
_geom_angle_atom_site_label_2
_geom_angle_atom_site_label_3
_geom_angle
C22 Mn1 C24 90.39(8)
C22 Mn1 C3 120.53(8)
C24 Mn1 C3 144.37(8)
C22 Mn1 C2 105.05(8)
C24 Mn1 C2 82.49(7)
C3 Mn1 C2 103.70(7)
C22 Mn1 B5 83.61(8)
C24 Mn1 B5 118.97(8)
C3 Mn1 B5 84.30(8)
C2 Mn1 B5 42.30(7)
C22 Mn1 P18 86.60(6)
C24 Mn1 P18 83.70(6)
C3 Mn1 P18 81.20(6)
C2 Mn1 P18 161.94(5)
B5 Mn1 P18 155.23(6)
C22 Mn1 B6 91.02(8)
C24 Mn1 B6 166.49(8)
C3 Mn1 B6 42.37(8)
C2 Mn1 B6 84.17(7)
B5 Mn1 B6 47.93(8)
P18 Mn1 B6 109.80(6)
C22 Mn1 B7 158.61(8)
C24 Mn1 B7 110.91(8)
C3 Mn1 B7 40.50(7)
C2 Mn1 B7 76.91(7)
B5 Mn1 B7 84.22(7)
P18 Mn1 B7 97.36(5)
B6 Mn1 B7 67.82(7)
C22 Mn1 C4 141.93(7)
C24 Mn1 C4 89.35(7)
C3 Mn1 C4 76.98(7)
C2 Mn1 C4 37.32(6)
B5 Mn1 C4 63.59(7)
P18 Mn1 C4 131.13(4)
B6 Mn1 C4 81.29(7)
B7 Mn1 C4 41.31(6)
C12 C2 C4 121.45(14)
C12 C2 B5 125.98(15)
C4 C2 B5 108.79(14)
C12 C2 B8 115.11(14)
C4 C2 B8 66.10(11)
B5 C2 B8 67.37(12)
C12 C2 Mn1 123.58(12)
C4 C2 Mn1 85.89(10)
B5 C2 Mn1 75.71(10)
B8 C2 Mn1 121.19(11)
B7 C3 B6 112.81(16)
B7 C3 B9 69.43(13)
B6 C3 B9 68.14(13)
B7 C3 Mn1 83.59(11)
B6 C3 Mn1 78.47(11)
B9 C3 Mn1 122.68(13)
B7 C3 H3 122.5(13)
B6 C3 H3 120.8(13)
B9 C3 H3 112.5(13)
Mn1 C3 H3 124.6(13)
C2 C4 B10 115.85(15)
C2 C4 B7 120.37(14)
B10 C4 B7 64.01(12)
C2 C4 B8 62.19(11)
B10 C4 B8 60.69(12)
B7 C4 B8 114.20(14)
C2 C4 Mn1 56.80(8)
B10 C4 Mn1 109.60(11)
B7 C4 Mn1 67.40(9)
B8 C4 Mn1 100.86(10)
C2 C4 H4 116.6(11)
B10 C4 H4 116.5(11)
B7 C4 H4 113.2(11)
B8 C4 H4 121.5(12)
Mn1 C4 H4 128.1(11)
C2 B5 B8 59.26(11)
C2 B5 B11 107.51(14)
B8 B5 B11 56.57(11)
C2 B5 B6 116.79(15)
B8 B5 B6 106.56(14)
B11 B5 B6 58.86(12)
C2 B5 Mn1 61.99(9)
B8 B5 Mn1 106.25(11)
B11 B5 Mn1 108.91(12)
B6 B5 Mn1 66.46(9)
C2 B5 H5 120.8(11)
B8 B5 H5 122.6(11)
B11 B5 H5 119.8(11)
B6 B5 H5 117.2(11)
Mn1 B5 H5 123.9(11)
C3 B6 B11 107.95(15)
C3 B6 B9 57.92(12)
B11 B6 B9 58.13(12)
C3 B6 B5 114.02(15)
B11 B6 B5 59.61(12)
B9 B6 B5 106.43(15)
C3 B6 Mn1 59.16(10)
B11 B6 Mn1 108.80(12)
B9 B6 Mn1 102.66(12)
B5 B6 Mn1 65.61(9)
C3 B6 H6 123.1(11)
B11 B6 H6 118.0(11)
B9 B6 H6 124.0(11)
B5 B6 H6 117.3(11)
Mn1 B6 H6 125.9(11)
C3 B7 C4 116.94(15)
C3 B7 B10 107.37(15)
C4 B7 B10 57.29(11)
C3 B7 B9 57.26(12)
C4 B7 B9 103.89(14)
B10 B7 B9 56.84(12)
C3 B7 Mn1 55.91(9)
C4 B7 Mn1 71.29(9)
B10 B7 Mn1 108.10(11)
B9 B7 Mn1 97.50(11)
C3 B7 H7 124.6(10)
C4 B7 H7 114.1(10)
B10 B7 H7 117.3(10)
B9 B7 H7 127.0(10)
Mn1 B7 H7 128.4(10)
C2 B8 B11 106.98(15)
C2 B8 B10 104.30(14)
B11 B8 B10 62.89(13)
C2 B8 C4 51.71(10)
B11 B8 C4 101.94(15)
B10 B8 C4 58.13(11)
C2 B8 B5 53.37(10)
B11 B8 B5 61.78(12)
B10 B8 B5 104.87(15)
C4 B8 B5 89.26(13)
C2 B8 H8 115.3(11)
B11 B8 H8 132.1(11)
B10 B8 H8 122.7(10)
C4 B8 H8 121.3(11)
B5 B8 H8 131.7(10)
C3 B9 B10 107.44(15)
C3 B9 B11 106.90(15)
B10 B9 B11 62.33(13)
C3 B9 B6 53.94(12)
B10 B9 B6 105.89(15)
B11 B9 B6 60.84(12)
C3 B9 B7 53.31(11)
B10 B9 B7 60.82(12)
B11 B9 B7 103.90(14)
B6 B9 B7 92.02(13)
C3 B9 H9 119.0(12)
B10 B9 H9 124.4(11)
B11 B9 H9 123.6(12)
B6 B9 H9 125.3(11)
B7 B9 H9 129.0(11)
C4 B10 B9 109.54(15)
C4 B10 B8 61.18(11)
B9 B10 B8 112.20(16)
C4 B10 B11 100.68(13)
B9 B10 B11 59.35(13)
B8 B10 B11 58.08(12)
C4 B10 B7 58.70(11)
B9 B10 B7 62.35(13)
B8 B10 B7 110.25(14)
B11 B10 B7 102.91(14)
C4 B10 H10 118.8(12)
B9 B10 H10 122.4(12)
B8 B10 H10 117.4(12)
B11 B10 H10 131.8(12)
B7 B10 H10 120.4(12)
B8 B11 B9 112.12(16)
B8 B11 B6 113.02(15)
B9 B11 B6 61.02(13)
B8 B11 B10 59.03(12)
B9 B11 B10 58.32(12)
B6 B11 B10 103.11(15)
B8 B11 B5 61.65(12)
B9 B11 B5 110.26(15)
B6 B11 B5 61.53(12)
B10 B11 B5 102.12(14)
B8 B11 H11 116.6(11)
B9 B11 H11 120.9(11)
B6 B11 H11 121.5(11)
B10 B11 H11 128.1(11)
B5 B11 H11 121.1(11)
C13 C12 C17 118.20(17)
C13 C12 C2 122.31(16)
C17 C12 C2 119.49(16)
C14 C13 C12 120.73(19)
C14 C13 H13 117.4(14)
C12 C13 H13 121.8(14)
C15 C14 C13 120.4(2)
C15 C14 H14 120.9(15)
C13 C14 H14 118.6(15)
C14 C15 C16 119.47(19)
C14 C15 H15 120.0(15)
C16 C15 H15 120.5(15)
C15 C16 C17 120.5(2)
C15 C16 H16 120.1(16)
C17 C16 H16 119.3(16)
C16 C17 C12 120.7(2)
C16 C17 H17 119.3(13)
C12 C17 H17 120.0(13)
C21 P18 C19 102.23(13)
C21 P18 C20 101.57(13)
C19 P18 C20 105.03(11)
C21 P18 Mn1 116.37(9)
C19 P18 Mn1 116.54(8)
C20 P18 Mn1 113.26(8)
P18 C19 H19A 109.5(14)
P18 C19 H19B 111.3(15)
H19A C19 H19B 109(2)
P18 C19 H19C 110.1(15)
H19A C19 H19C 110(2)
H19B C19 H19C 107(2)
P18 C20 H20A 109.2(16)
P18 C20 H20B 111.7(17)
H20A C20 H20B 110(2)
P18 C20 H20C 109.5(16)
H20A C20 H20C 108(2)
H20B C20 H20C 109(2)
P18 C21 H21A 107.6(17)
P18 C21 H21B 110.2(15)
H21A C21 H21B 110(2)
P18 C21 H21C 109.4(16)
H21A C21 H21C 110(2)
H21B C21 H21C 109(2)
O23 C22 Mn1 179.52(19)
O25 C24 Mn1 178.99(18)

loop_
_geom_bond_atom_site_label_1
_geom_bond_atom_site_label_2
_geom_bond_distance
Mn1 C22 1.7686(18)
Mn1 C24 1.8258(19)
Mn1 C3 2.0130(18)
Mn1 C2 2.0790(17)
Mn1 B5 2.282(2)
Mn1 P18 2.2836(6)
Mn1 B6 2.297(2)
Mn1 B7 2.416(2)
Mn1 C4 2.4783(18)
C2 C12 1.495(2)
C2 C4 1.506(2)
C2 B5 1.585(3)
C2 B8 1.698(3)
C3 B7 1.579(3)
C3 B6 1.580(3)
C3 B9 1.656(3)
C3 H3 0.92(2)
C4 B10 1.701(3)
C4 B7 1.727(3)
C4 B8 1.755(3)
C4 H4 0.923(19)
B5 B8 1.823(3)
B5 B11 1.825(3)
B5 B6 1.860(3)
B5 H5 1.079(19)
B6 B11 1.811(3)
B6 B9 1.814(3)
B6 H6 1.08(2)
B7 B10 1.817(3)
B7 B9 1.843(3)
B7 H7 1.081(18)
B8 B11 1.729(3)
B8 B10 1.746(3)
B8 H8 1.06(2)
B9 B10 1.742(3)
B9 B11 1.761(3)
B9 H9 1.06(2)
B10 B11 1.813(3)
B10 H10 1.05(2)
B11 H11 1.07(2)
C12 C13 1.390(3)
C12 C17 1.391(3)
C13 C14 1.389(3)
C13 H13 0.91(2)
C14 C15 1.374(3)
C14 H14 0.91(2)
C15 C16 1.378(3)
C15 H15 0.97(3)
C16 C17 1.385(3)
C16 H16 0.90(2)
C17 H17 0.96(2)
P18 C21 1.813(2)
P18 C19 1.816(2)
P18 C20 1.817(2)
C19 H19A 0.93(3)
C19 H19B 0.99(3)
C19 H19C 0.93(3)
C20 H20A 0.93(3)
C20 H20B 0.97(3)
C20 H20C 0.93(3)
C21 H21A 0.92(3)
C21 H21B 0.99(3)
C21 H21C 0.94(3)
C22 O23 1.152(2)
C24 O25 1.142(2)
